data_2234394
loop_
_publ_author_name
'\,Sen, Fatih'
'Din\,cer, Muharrem'
'\,Cukuroval\?i, Alaaddin'
'Y\?ilmaz, Ibrahim'

_publ_section_title
;
 1,1'-Bis(3-methyl-3-phenylcyclobutyl)-2,2'-(azanediyl)diethanol
;
_journal_coeditor_code SJ5204
_journal_issue 4
_journal_name_full 'Acta Crystallographica Section E'
_journal_page_first o1052
_journal_paper_doi 10.1107/S1600536812010203
_journal_volume 68
_journal_year 2012
_chemical_formula_iupac 'C26 H35 N O2'
_chemical_formula_moiety 'C26 H35 N O2'
_chemical_formula_sum 'C26 H35 N O2'
_chemical_formula_weight 393.55
_chemical_name_systematic
;
1,1'-Bis(3-methyl-3-phenylcyclobutyl)-2,2'-(azanediyl)diethanol
;
_space_group_IT_number 14
_symmetry_cell_setting monoclinic
_symmetry_space_group_name_Hall '-P 2ybc'
_symmetry_space_group_name_H-M 'P 1 21/c 1'
_atom_sites_solution_hydrogens geom
_atom_sites_solution_primary direct
_atom_sites_solution_secondary difmap
_audit_creation_method SHELXL-97
_cell_angle_alpha 90.00
_cell_angle_beta 110.656(5)
_cell_angle_gamma 90.00
_cell_formula_units_Z 4
_cell_length_a 6.2156(4)
_cell_length_b 33.2505(15)
_cell_length_c 12.1792(8)
_cell_measurement_reflns_used 18482
_cell_measurement_temperature 296
_cell_measurement_theta_max 26.68
_cell_measurement_theta_min 1.22
_cell_volume 2355.3(3)
_computing_cell_refinement 'X-AREA (Stoe & Cie, 2002)'
_computing_data_collection 'X-AREA (Stoe & Cie, 2002)'
_computing_data_reduction 'X-RED32 (Stoe & Cie, 2002)'
_computing_molecular_graphics 'ORTEP-3 for Windows (Farrugia, 1997)'
_computing_publication_material 'WinGX (Farrugia, 1999) and PLATON (Spek, 2009)'
_computing_structure_refinement 'SHELXL97 (Sheldrick, 2008)'
_computing_structure_solution 'SHELXS97 (Sheldrick, 2008)'
_diffrn_ambient_temperature 296
_diffrn_detector_area_resol_mean 6.67
_diffrn_measured_fraction_theta_full 0.993
_diffrn_measured_fraction_theta_max 0.993
_diffrn_measurement_device '2-circle goniometer'
_diffrn_measurement_device_type 'Stoe IPDS 2'
_diffrn_measurement_method 'rotation method'
_diffrn_radiation_monochromator graphite
_diffrn_radiation_source 'fine-focus sealed tube'
_diffrn_radiation_type MoK\a
_diffrn_radiation_wavelength 0.71073
_diffrn_reflns_av_R_equivalents 0.1054
_diffrn_reflns_av_sigmaI/netI 0.0917
_diffrn_reflns_limit_h_max 7
_diffrn_reflns_limit_h_min -7
_diffrn_reflns_limit_k_max 41
_diffrn_reflns_limit_k_min -41
_diffrn_reflns_limit_l_max 15
_diffrn_reflns_limit_l_min -15
_diffrn_reflns_number 26921
_diffrn_reflns_theta_full 26.27
_diffrn_reflns_theta_max 26.27
_diffrn_reflns_theta_min 1.22
_diffrn_standards_number 0
_exptl_absorpt_coefficient_mu 0.069
_exptl_absorpt_correction_T_max 0.9943
_exptl_absorpt_correction_T_min 0.9665
_exptl_absorpt_correction_type integration
_exptl_absorpt_process_details '(X-RED32; Stoe & Cie, 2002)'
_exptl_crystal_colour colourless
_exptl_crystal_density_diffrn 1.110
_exptl_crystal_density_method 'not measured'
_exptl_crystal_description plate
_exptl_crystal_F_000 856
_exptl_crystal_size_max 0.630
_exptl_crystal_size_mid 0.343
_exptl_crystal_size_min 0.090
_refine_diff_density_max 0.290
_refine_diff_density_min -0.131
_refine_ls_extinction_method none
_refine_ls_goodness_of_fit_ref 0.949
_refine_ls_hydrogen_treatment mixed
_refine_ls_matrix_type full
_refine_ls_number_parameters 271
_refine_ls_number_reflns 4737
_refine_ls_number_restraints 2
_refine_ls_restrained_S_all 0.953
_refine_ls_R_factor_all 0.2068
_refine_ls_R_factor_gt 0.0675
_refine_ls_shift/su_max 0.000
_refine_ls_shift/su_mean 0.000
_refine_ls_structure_factor_coef Fsqd
_refine_ls_weighting_details 'calc w=1/[\s^2^(Fo^2^)+(0.0627P)^2^] where P=(Fo^2^+2Fc^2^)/3'
_refine_ls_weighting_scheme calc
_refine_ls_wR_factor_gt 0.1274
_refine_ls_wR_factor_ref 0.1725
_reflns_number_gt 1740
_reflns_number_total 4737
_reflns_threshold_expression I>2\s(I)
_cod_data_source_file sj5204.cif
_cod_data_source_block I
_cod_original_cell_volume 2355.3(2)
_cod_original_sg_symbol_H-M 'P 21/c'
_cod_database_code 2234394
_cod_database_fobs_code 2234394

loop_
_symmetry_equiv_pos_as_xyz
'x, y, z'
'-x, y+1/2, -z+1/2'
'-x, -y, -z'
'x, -y-1/2, z-1/2'

loop_
_atom_site_type_symbol
_atom_site_label
_atom_site_fract_x
_atom_site_fract_y
_atom_site_fract_z
_atom_site_U_iso_or_equiv
_atom_site_adp_type
_atom_site_calc_flag
_atom_site_refinement_flags
_atom_site_occupancy
_atom_site_symmetry_multiplicity
C C1 0.8359(8) 0.20105(13) -0.1639(4) 0.1058(13) Uani d . 1 1
H H1 0.7569 0.2015 -0.1117 0.127 Uiso calc R 1 1
C C2 0.7425(10) 0.21975(15) -0.2715(6) 0.140(2) Uani d . 1 1
H H2 0.6004 0.2324 -0.2916 0.168 Uiso calc R 1 1
C C3 0.8559(17) 0.2198(2) -0.3480(6) 0.165(3) Uani d . 1 1
H H3 0.7941 0.2330 -0.4196 0.198 Uiso calc R 1 1
C C4 1.0599(15) 0.2005(2) -0.3198(6) 0.154(2) Uani d . 1 1
H H4 1.1362 0.1997 -0.3731 0.184 Uiso calc R 1 1
C C5 1.1544(9) 0.18199(13) -0.2128(4) 0.1127(15) Uani d . 1 1
H H5 1.2963 0.1693 -0.1942 0.135 Uiso calc R 1 1
C C6 1.0466(8) 0.18161(11) -0.1327(4) 0.0830(11) Uani d . 1 1
C C7 1.1539(6) 0.16222(10) -0.0146(3) 0.0773(10) Uani d . 1 1
C C8 1.2839(6) 0.12244(11) -0.0088(4) 0.0976(12) Uani d . 1 1
H H8A 1.2404 0.1085 -0.0833 0.117 Uiso calc R 1 1
H H8B 1.4496 0.1251 0.0261 0.117 Uiso calc R 1 1
C C9 1.1733(6) 0.10506(11) 0.0749(3) 0.0848(11) Uani d . 1 1
H H9 1.2729 0.1100 0.1563 0.102 Uiso calc R 1 1
C C10 0.9910(6) 0.13874(10) 0.0332(3) 0.0834(10) Uani d . 1 1
H H10A 0.8492 0.1302 -0.0272 0.100 Uiso calc R 1 1
H H10B 0.9604 0.1523 0.0966 0.100 Uiso calc R 1 1
C C11 1.3001(7) 0.19339(12) 0.0741(4) 0.1111(14) Uani d . 1 1
H H11A 1.3692 0.1809 0.1495 0.167 Uiso calc R 1 1
H H11B 1.2038 0.2152 0.0803 0.167 Uiso calc R 1 1
H H11C 1.4183 0.2035 0.0479 0.167 Uiso calc R 1 1
C C12 1.0931(6) 0.06167(11) 0.0605(3) 0.0784(10) Uani d . 1 1
H H12 1.2276 0.0441 0.0781 0.094 Uiso calc R 1 1
C C13 0.9725(6) 0.05249(11) 0.1454(3) 0.0858(11) Uani d . 1 1
H H13A 1.0804 0.0563 0.2246 0.103 Uiso calc R 1 1
H H13B 0.8486 0.0717 0.1329 0.103 Uiso calc R 1 1
C C14 0.7920(6) 0.00309(10) 0.2295(3) 0.0822(10) Uani d . 1 1
H H14A 0.6836 0.0239 0.2311 0.099 Uiso calc R 1 1
H H14B 0.9194 0.0039 0.3038 0.099 Uiso calc R 1 1
C C15 0.6758(6) -0.03736(10) 0.2161(3) 0.0742(10) Uani d . 1 1
H H15 0.7914 -0.0581 0.2221 0.089 Uiso calc R 1 1
C C16 0.5795(5) -0.04484(10) 0.3104(3) 0.0694(9) Uani d . 1 1
H H16 0.4640 -0.0244 0.3076 0.083 Uiso calc R 1 1
C C17 0.7514(5) -0.04950(9) 0.4367(3) 0.0697(9) Uani d . 1 1
H H17A 0.9025 -0.0585 0.4407 0.084 Uiso calc R 1 1
H H17B 0.7628 -0.0258 0.4849 0.084 Uiso calc R 1 1
C C18 0.6036(5) -0.08305(9) 0.4600(3) 0.0644(9) Uani d . 1 1
C C19 0.4902(6) -0.08705(11) 0.3251(3) 0.0842(11) Uani d . 1 1
H H19A 0.5548 -0.1084 0.2922 0.101 Uiso calc R 1 1
H H19B 0.3239 -0.0889 0.2977 0.101 Uiso calc R 1 1
C C20 0.4371(6) -0.06601(13) 0.5146(4) 0.1093(14) Uani d . 1 1
H H20A 0.3630 -0.0426 0.4716 0.164 Uiso calc R 1 1
H H20B 0.5200 -0.0588 0.5947 0.164 Uiso calc R 1 1
H H20C 0.3233 -0.0859 0.5117 0.164 Uiso calc R 1 1
C C21 0.7205(7) -0.11958(11) 0.5263(3) 0.0751(10) Uani d . 1 1
C C22 0.9511(7) -0.11942(13) 0.5945(3) 0.0999(13) Uani d . 1 1
H H22 1.0387 -0.0963 0.6001 0.120 Uiso calc R 1 1
C C23 1.0512(11) -0.1540(2) 0.6546(5) 0.157(3) Uani d . 1 1
H H23 1.2071 -0.1538 0.6996 0.189 Uiso calc R 1 1
C C24 0.9279(19) -0.1881(2) 0.6496(6) 0.183(4) Uani d . 1 1
H H24 0.9979 -0.2111 0.6898 0.220 Uiso calc R 1 1
C C25 0.6985(17) -0.18775(16) 0.5840(6) 0.176(3) Uani d . 1 1
H H25 0.6107 -0.2106 0.5813 0.211 Uiso calc R 1 1
C C26 0.5959(9) -0.15427(13) 0.5223(4) 0.1241(16) Uani d . 1 1
H H26 0.4402 -0.1549 0.4771 0.149 Uiso calc R 1 1
O O1 0.9385(4) 0.05398(7) -0.0596(2) 0.0841(7) Uani d D 1 1
O O2 0.5073(4) -0.03918(9) 0.1009(2) 0.1019(9) Uani d D 1 1
N N1 0.8774(5) 0.01166(9) 0.1352(2) 0.0789(9) Uani d . 1 1
H H1N 0.761(6) 0.0091(10) 0.070(3) 0.095 Uiso d . 1 1
H H1O 0.986(6) 0.0304(9) -0.092(3) 0.118 Uiso d D 1 1
H H2O 0.371(5) -0.0403(12) 0.117(3) 0.118 Uiso d D 1 1

loop_
_atom_site_aniso_label
_atom_site_aniso_U_11
_atom_site_aniso_U_22
_atom_site_aniso_U_33
_atom_site_aniso_U_12
_atom_site_aniso_U_13
_atom_site_aniso_U_23
C1 0.107(3) 0.084(3) 0.123(4) -0.010(3) 0.037(3) 0.009(3)
C2 0.137(5) 0.099(4) 0.146(5) -0.023(3) 0.001(4) 0.037(4)
C3 0.227(9) 0.115(5) 0.110(5) -0.072(5) 0.006(6) 0.025(4)
C4 0.230(8) 0.134(5) 0.105(5) -0.055(5) 0.069(5) -0.001(4)
C5 0.148(4) 0.100(3) 0.105(4) -0.019(3) 0.064(4) 0.001(3)
C6 0.099(3) 0.063(2) 0.092(3) -0.022(2) 0.041(3) -0.010(2)
C7 0.079(2) 0.067(2) 0.090(3) -0.019(2) 0.035(2) -0.009(2)
C8 0.083(2) 0.082(3) 0.139(4) -0.001(2) 0.053(3) 0.010(2)
C9 0.075(2) 0.081(3) 0.090(3) -0.013(2) 0.019(2) 0.007(2)
C10 0.084(2) 0.081(2) 0.091(3) 0.000(2) 0.038(2) 0.000(2)
C11 0.117(3) 0.099(3) 0.105(3) -0.027(3) 0.026(3) -0.011(3)
C12 0.069(2) 0.085(3) 0.071(2) -0.0025(19) 0.012(2) 0.011(2)
C13 0.092(2) 0.079(3) 0.078(2) -0.010(2) 0.020(2) 0.011(2)
C14 0.093(3) 0.080(3) 0.065(2) -0.006(2) 0.018(2) 0.0078(19)
C15 0.073(2) 0.081(3) 0.055(2) -0.0028(19) 0.0054(19) 0.0093(18)
C16 0.0628(19) 0.069(2) 0.071(2) 0.0057(17) 0.0173(18) 0.0129(18)
C17 0.071(2) 0.072(2) 0.061(2) -0.0004(17) 0.0162(18) 0.0022(17)
C18 0.0564(19) 0.070(2) 0.068(2) 0.0012(17) 0.0227(17) 0.0045(18)
C19 0.075(2) 0.090(3) 0.073(2) -0.0131(19) 0.0066(19) 0.007(2)
C20 0.093(3) 0.119(3) 0.131(4) 0.022(2) 0.060(3) 0.025(3)
C21 0.096(3) 0.069(2) 0.063(2) 0.011(2) 0.031(2) 0.0043(18)
C22 0.097(3) 0.122(3) 0.084(3) 0.038(3) 0.036(2) 0.034(3)
C23 0.173(5) 0.194(7) 0.118(4) 0.101(6) 0.068(4) 0.074(5)
C24 0.317(12) 0.146(6) 0.104(5) 0.133(8) 0.096(6) 0.065(5)
C25 0.327(10) 0.069(4) 0.123(5) 0.001(5) 0.069(6) 0.023(3)
C26 0.172(4) 0.077(3) 0.107(3) -0.017(3) 0.030(3) 0.012(3)
O1 0.0786(15) 0.0864(17) 0.0791(17) 0.0006(13) 0.0177(13) 0.0055(14)
O2 0.0920(18) 0.128(2) 0.0659(16) -0.0200(17) 0.0035(15) 0.0200(15)
N1 0.090(2) 0.084(2) 0.0557(18) -0.0114(18) 0.0164(15) 0.0083(16)

loop_
_atom_type_symbol
_atom_type_description
_atom_type_scat_dispersion_real
_atom_type_scat_dispersion_imag
_atom_type_scat_source
C C 0.0033 0.0016 'International Tables Vol C Tables 4.2.6.8 and 6.1.1.4'
H H 0.0000 0.0000 'International Tables Vol C Tables 4.2.6.8 and 6.1.1.4'
O O 0.0106 0.0060 'International Tables Vol C Tables 4.2.6.8 and 6.1.1.4'
N N 0.0061 0.0033 'International Tables Vol C Tables 4.2.6.8 and 6.1.1.4'

loop_
_geom_angle_atom_site_label_1
_geom_angle_atom_site_label_2
_geom_angle_atom_site_label_3
_geom_angle
C2 C1 C6 120.6(5)
C2 C1 H1 119.7
C6 C1 H1 119.7
C3 C2 C1 120.6(7)
C3 C2 H2 119.7
C1 C2 H2 119.7
C2 C3 C4 119.6(8)
C2 C3 H3 120.2
C4 C3 H3 120.2
C3 C4 C5 120.2(7)
C3 C4 H4 119.9
C5 C4 H4 119.9
C6 C5 C4 122.0(5)
C6 C5 H5 119.0
C4 C5 H5 119.0
C5 C6 C1 117.0(4)
C5 C6 C7 121.7(4)
C1 C6 C7 121.3(4)
C6 C7 C8 117.5(3)
C6 C7 C11 109.6(3)
C8 C7 C11 112.1(3)
C6 C7 C10 116.7(3)
C8 C7 C10 87.2(3)
C11 C7 C10 112.2(3)
C9 C8 C7 90.2(3)
C9 C8 H8A 113.6
C7 C8 H8A 113.6
C9 C8 H8B 113.6
C7 C8 H8B 113.6
H8A C8 H8B 110.9
C12 C9 C8 119.3(3)
C12 C9 C10 118.6(3)
C8 C9 C10 87.5(3)
C12 C9 H9 109.9
C8 C9 H9 109.9
C10 C9 H9 109.9
C7 C10 C9 89.3(3)
C7 C10 H10A 113.8
C9 C10 H10A 113.8
C7 C10 H10B 113.8
C9 C10 H10B 113.8
H10A C10 H10B 111.0
C7 C11 H11A 109.5
C7 C11 H11B 109.5
H11A C11 H11B 109.5
C7 C11 H11C 109.5
H11A C11 H11C 109.5
H11B C11 H11C 109.5
O1 C12 C13 109.9(3)
O1 C12 C9 110.8(3)
C13 C12 C9 109.7(3)
O1 C12 H12 108.8
C13 C12 H12 108.8
C9 C12 H12 108.8
N1 C13 C12 114.4(3)
N1 C13 H13A 108.7
C12 C13 H13A 108.7
N1 C13 H13B 108.7
C12 C13 H13B 108.7
H13A C13 H13B 107.6
N1 C14 C15 112.6(3)
N1 C14 H14A 109.1
C15 C14 H14A 109.1
N1 C14 H14B 109.1
C15 C14 H14B 109.1
H14A C14 H14B 107.8
O2 C15 C16 113.3(3)
O2 C15 C14 107.6(3)
C16 C15 C14 111.9(3)
O2 C15 H15 108.0
C16 C15 H15 108.0
C14 C15 H15 108.0
C15 C16 C17 117.4(3)
C15 C16 C19 120.0(3)
C17 C16 C19 86.8(2)
C15 C16 H16 110.2
C17 C16 H16 110.2
C19 C16 H16 110.2
C18 C17 C16 90.5(2)
C18 C17 H17A 113.6
C16 C17 H17A 113.6
C18 C17 H17B 113.6
C16 C17 H17B 113.6
H17A C17 H17B 110.8
C21 C18 C20 110.0(3)
C21 C18 C17 118.8(3)
C20 C18 C17 110.7(3)
C21 C18 C19 117.1(3)
C20 C18 C19 111.7(3)
C17 C18 C19 86.8(2)
C16 C19 C18 89.9(2)
C16 C19 H19A 113.7
C18 C19 H19A 113.7
C16 C19 H19B 113.7
C18 C19 H19B 113.7
H19A C19 H19B 110.9
C18 C20 H20A 109.5
C18 C20 H20B 109.5
H20A C20 H20B 109.5
C18 C20 H20C 109.5
H20A C20 H20C 109.5
H20B C20 H20C 109.5
C22 C21 C26 118.4(4)
C22 C21 C18 121.7(3)
C26 C21 C18 120.0(4)
C21 C22 C23 119.5(5)
C21 C22 H22 120.3
C23 C22 H22 120.3
C24 C23 C22 121.9(7)
C24 C23 H23 119.1
C22 C23 H23 119.1
C23 C24 C25 118.3(6)
C23 C24 H24 120.8
C25 C24 H24 120.8
C24 C25 C26 121.1(7)
C24 C25 H25 119.5
C26 C25 H25 119.5
C25 C26 C21 120.9(5)
C25 C26 H26 119.5
C21 C26 H26 119.5
C12 O1 H1O 111(2)
C15 O2 H2O 102(2)
C14 N1 C13 111.3(3)
C14 N1 H1N 106(2)
C13 N1 H1N 110(2)

loop_
_geom_bond_atom_site_label_1
_geom_bond_atom_site_label_2
_geom_bond_distance
C1 C2 1.381(6)
C1 C6 1.388(5)
C1 H1 0.9300
C2 C3 1.352(9)
C2 H2 0.9300
C3 C4 1.353(8)
C3 H3 0.9300
C4 C5 1.372(7)
C4 H4 0.9300
C5 C6 1.365(5)
C5 H5 0.9300
C6 C7 1.500(5)
C7 C8 1.538(5)
C7 C11 1.541(4)
C7 C10 1.546(4)
C8 C9 1.529(5)
C8 H8A 0.9700
C8 H8B 0.9700
C9 C12 1.516(5)
C9 C10 1.546(4)
C9 H9 0.9800
C10 H10A 0.9700
C10 H10B 0.9700
C11 H11A 0.9600
C11 H11B 0.9600
C11 H11C 0.9600
C12 O1 1.462(4)
C12 C13 1.506(5)
C12 H12 0.9800
C13 N1 1.469(4)
C13 H13A 0.9700
C13 H13B 0.9700
C14 N1 1.453(4)
C14 C15 1.508(4)
C14 H14A 0.9700
C14 H14B 0.9700
C15 O2 1.426(3)
C15 C16 1.491(4)
C15 H15 0.9800
C16 C17 1.540(4)
C16 C19 1.543(4)
C16 H16 0.9800
C17 C18 1.534(4)
C17 H17A 0.9700
C17 H17B 0.9700
C18 C21 1.497(4)
C18 C20 1.523(4)
C18 C19 1.548(4)
C19 H19A 0.9700
C19 H19B 0.9700
C20 H20A 0.9600
C20 H20B 0.9600
C20 H20C 0.9600
C21 C22 1.380(4)
C21 C26 1.380(5)
C22 C23 1.387(6)
C22 H22 0.9300
C23 C24 1.358(9)
C23 H23 0.9300
C24 C25 1.367(9)
C24 H24 0.9300
C25 C26 1.368(7)
C25 H25 0.9300
C26 H26 0.9300
O1 H1O 0.97(2)
O2 H2O 0.93(2)
N1 H1N 0.87(3)

loop_
_geom_hbond_atom_site_label_D
_geom_hbond_atom_site_label_H
_geom_hbond_atom_site_label_A
_geom_hbond_site_symmetry_A
_geom_hbond_distance_DH
_geom_hbond_distance_HA
_geom_hbond_distance_DA
_geom_hbond_angle_DHA
N1 H1N O2 3_655 0.87(3) 2.38(3) 3.157(4) 149(3)
O1 H1O N1 3_755 0.97(2) 1.81(3) 2.768(4) 170(3)
O2 H2O O1) 3_655 0.94(3) 1.86(3) 2.681(4) 146(3)
C24 H24 Cg1 2_745 0.93 3.858(7) 2.76 156

loop_
_geom_torsion_atom_site_label_1
_geom_torsion_atom_site_label_2
_geom_torsion_atom_site_label_3
_geom_torsion_atom_site_label_4
_geom_torsion
C6 C1 C2 C3 -0.7(7)
C1 C2 C3 C4 1.7(9)
C2 C3 C4 C5 -2.0(10)
C3 C4 C5 C6 1.3(8)
C4 C5 C6 C1 -0.3(6)
C4 C5 C6 C7 -178.4(4)
C2 C1 C6 C5 0.0(6)
C2 C1 C6 C7 178.1(4)
C5 C6 C7 C8 -39.3(5)
C1 C6 C7 C8 142.6(3)
C5 C6 C7 C11 90.2(4)
C1 C6 C7 C11 -87.9(4)
C5 C6 C7 C10 -140.9(4)
C1 C6 C7 C10 41.1(5)
C6 C7 C8 C9 -136.8(3)
C11 C7 C8 C9 94.8(3)
C10 C7 C8 C9 -18.1(3)
C7 C8 C9 C12 139.7(3)
C7 C8 C9 C10 18.1(3)
C6 C7 C10 C9 137.4(3)
C8 C7 C10 C9 17.9(3)
C11 C7 C10 C9 -94.9(3)
C12 C9 C10 C7 -140.3(4)
C8 C9 C10 C7 -18.0(3)
C8 C9 C12 O1 -53.6(4)
C10 C9 C12 O1 50.8(5)
C8 C9 C12 C13 -175.1(3)
C10 C9 C12 C13 -70.7(4)
O1 C12 C13 N1 55.1(4)
C9 C12 C13 N1 177.2(3)
N1 C14 C15 O2 -52.2(4)
N1 C14 C15 C16 -177.3(3)
O2 C15 C16 C17 171.5(3)
C14 C15 C16 C17 -66.6(4)
O2 C15 C16 C19 68.5(4)
C14 C15 C16 C19 -169.7(3)
C15 C16 C17 C18 -140.9(3)
C19 C16 C17 C18 -18.6(3)
C16 C17 C18 C21 137.9(3)
C16 C17 C18 C20 -93.5(3)
C16 C17 C18 C19 18.6(2)
C15 C16 C19 C18 138.4(3)
C17 C16 C19 C18 18.5(2)
C21 C18 C19 C16 -139.4(3)
C20 C18 C19 C16 92.5(3)
C17 C18 C19 C16 -18.5(2)
C20 C18 C21 C22 -110.3(4)
C17 C18 C21 C22 18.7(5)
C19 C18 C21 C22 120.7(3)
C20 C18 C21 C26 68.1(4)
C17 C18 C21 C26 -162.9(4)
C19 C18 C21 C26 -60.8(4)
C26 C21 C22 C23 1.3(6)
C18 C21 C22 C23 179.7(4)
C21 C22 C23 C24 -0.8(8)
C22 C23 C24 C25 -0.6(11)
C23 C24 C25 C26 1.7(11)
C24 C25 C26 C21 -1.2(9)
C22 C21 C26 C25 -0.3(7)
C18 C21 C26 C25 -178.8(4)
C15 C14 N1 C13 175.4(3)
C12 C13 N1 C14 172.2(3)
